data_7010240
loop_
_publ_author_name
'Baker, Murray V.'
'Skelton, Brian W.'
'White, Allan H.'
'Williams, Charlotte C.'

_publ_section_title
;
 Palladium carbene complexes derived from imidazolium-linked
 ortho-cyclophanes
;
_journal_issue 2
_journal_name_full 'Journal of the Chemical Society, Dalton Transactions'
_journal_page_first 111
_journal_paper_doi 10.1039/b007293l
_journal_year 2001
_chemical_formula_sum 'C19 H24 Br2 N4 O Pd'
_chemical_formula_weight 590.66
_space_group_IT_number 14
_symmetry_cell_setting monoclinic
_symmetry_space_group_name_Hall '-P 2ybc'
_symmetry_space_group_name_H-M 'P 1 21/c 1'
_cell_angle_alpha 90.00000
_cell_angle_beta 106.661(3)
_cell_angle_gamma 90.00000
_cell_formula_units_Z 4
_cell_length_a 11.207(3)
_cell_length_b 13.300(3)
_cell_length_c 15.434(3)
_cell_measurement_reflns_used 5847
_cell_measurement_temperature 293
_cell_measurement_theta_max 26.4
_cell_measurement_theta_min 2
_cell_volume 2203.9(9)
_computing_cell_refinement 'Siemens SAINT (Siemens, 1995)'
_computing_data_collection 'Siemens SMART (Siemens, 1995)'
_computing_data_reduction 'xtal ADDREF SORTRF'
_computing_molecular_graphics xtal
_computing_publication_material 'xtal BONDLA CIFIO'
_computing_structure_refinement 'xtal CRYLSQ'
_computing_structure_solution xtal
_diffrn_ambient_temperature 293
_diffrn_measurement_device_type
;
Bruker SMART CCD diffractometer
;
_diffrn_measurement_method '\w scans'
_diffrn_radiation_detector 'CCD area detector'
_diffrn_radiation_monochromator graphite
_diffrn_radiation_source 'sealed tube'
_diffrn_radiation_type 'Mo K\a'
_diffrn_radiation_wavelength .71073
_diffrn_reflns_av_R_equivalents .044
_diffrn_reflns_av_sigmaI/netI .097
_diffrn_reflns_limit_h_max 14
_diffrn_reflns_limit_h_min -15
_diffrn_reflns_limit_k_max 18
_diffrn_reflns_limit_k_min 0
_diffrn_reflns_limit_l_max 21
_diffrn_reflns_limit_l_min 0
_diffrn_reflns_number 25643
_diffrn_reflns_theta_max 29.08
_diffrn_reflns_theta_min 1.9
_diffrn_standards_decay_% 0
_exptl_absorpt_coefficient_mu 4.48
_exptl_absorpt_correction_T_max .802
_exptl_absorpt_correction_T_min .407
_exptl_absorpt_correction_type multi-scan
_exptl_absorpt_process_details
;
 SADABS; Sheldrick, 1996
;
_exptl_crystal_colour colourless
_exptl_crystal_density_diffrn 1.78
_exptl_crystal_description block
_exptl_crystal_F_000 1160
_exptl_crystal_size_max .40
_exptl_crystal_size_mid .30
_exptl_crystal_size_min .20
_refine_diff_density_max .936
_refine_diff_density_min -1.085
_refine_ls_extinction_coef 94(192)
_refine_ls_extinction_expression 'Eq22 p292 "Cryst. Comp." Munksgaard 1970'
_refine_ls_extinction_method Zachariasen
_refine_ls_goodness_of_fit_all 1.228
_refine_ls_goodness_of_fit_ref 1.402
_refine_ls_hydrogen_treatment noref
_refine_ls_matrix_type full
_refine_ls_number_constraints 0
_refine_ls_number_parameters 245
_refine_ls_number_reflns 3828
_refine_ls_number_restraints 0
_refine_ls_R_factor_all .07
_refine_ls_R_factor_gt .039
_refine_ls_shift/su_max .04
_refine_ls_shift/su_mean .002
_refine_ls_structure_factor_coef F
_refine_ls_weighting_scheme calc
_refine_ls_wR_factor_all .051
_refine_ls_wR_factor_ref .047
_reflns_d_resolution_high .731
_reflns_d_resolution_low 10.714
_reflns_limit_h_max 15
_reflns_limit_h_min 0
_reflns_limit_k_max 18
_reflns_limit_k_min 0
_reflns_limit_l_max 20
_reflns_limit_l_min -21
_reflns_number_gt 3828
_reflns_number_total 5589
_reflns_threshold_expression 'F    > 4.00 sig(F   )'
_cod_data_source_file b007293l.txt
_cod_data_source_block ccw167
_cod_original_sg_symbol_Hall -p_2ybc
_cod_original_sg_symbol_H-M p_1_21/c_1
_cod_original_formula_sum 'C19 H24 Br2 N4 O1 Pd1'
_cod_database_code 7010240

loop_
_symmetry_equiv_pos_as_xyz
+x,+y,+z
-x,1/2+y,1/2-z
-x,-y,-z
+x,1/2-y,1/2+z

loop_
_atom_site_label
_atom_site_fract_x
_atom_site_fract_y
_atom_site_fract_z
_atom_site_U_iso_or_equiv
_atom_site_adp_type
_atom_site_calc_flag
_atom_site_calc_attached_atom
_atom_site_occupancy
_atom_site_disorder_assembly
_atom_site_disorder_group
Pd .31153(3) .83637(3) .25624(2) .03093(18) Uani ? ? 1.00000 ? ?
Br1 .20176(6) .68642(4) .17891(4) .0581(3) Uani ? ? 1.00000 ? ?
Br2 .21881(6) .94888(5) .12727(4) .0590(3) Uani ? ? 1.00000 ? ?
C1 .2120(5) .7469(5) .4305(4) .061(4) Uani ? ? 1.00000 ? ?
C2 .5870(5) .7085(4) .3280(3) .042(3) Uani ? ? 1.00000 ? ?
N21 .3361(4) .7207(3) .4258(3) .048(2) Uani ? ? 1.00000 ? ?
C22 .3874(4) .7486(4) .3614(3) .037(2) Uani ? ? 1.00000 ? ?
N23 .4975(4) .7016(3) .3798(3) .040(2) Uani ? ? 1.00000 ? ?
C24 .5159(6) .6429(5) .4559(4) .061(3) Uani ? ? 1.00000 ? ?
C25 .4147(6) .6555(5) .4856(4) .068(4) Uani ? ? 1.00000 ? ?
C3 .6073(4) .9350(4) .2984(3) .039(2) Uani ? ? 1.00000 ? ?
C31 .7097(4) .8743(4) .3637(3) .035(2) Uani ? ? 1.00000 ? ?
C32 .7002(4) .7701(4) .3762(3) .035(2) Uani ? ? 1.00000 ? ?
C33 .8010(5) .7210(4) .4345(4) .043(3) Uani ? ? 1.00000 ? ?
C34 .9088(5) .7701(4) .4811(3) .044(3) Uani ? ? 1.00000 ? ?
C35 .9157(5) .8727(4) .4679(4) .047(3) Uani ? ? 1.00000 ? ?
C36 .8180(5) .9223(4) .4095(4) .043(3) Uani ? ? 1.00000 ? ?
C4 .2204(6) 1.0274(5) .3663(5) .074(4) Uani ? ? 1.00000 ? ?
N41 .5192(4) .9816(3) .3396(3) .035(2) Uani ? ? 1.00000 ? ?
C42 .3993(5) .9541(3) .3253(3) .035(2) Uani ? ? 1.00000 ? ?
N43 .3487(4) 1.0238(3) .3670(3) .045(2) Uani ? ? 1.00000 ? ?
C44 .4370(6) 1.0949(4) .4068(4) .051(3) Uani ? ? 1.00000 ? ?
C45 .5419(5) 1.0688(4) .3898(4) .050(3) Uani ? ? 1.00000 ? ?
O0 .7215(6) .8317(5) .1485(4) .121(5) Uani ? ? 1.00000 ? ?
C0 .8247(8) .8652(7) .1726(5) .081(5) Uani ? ? 1.00000 ? ?
C01 .9275(8) .8102(7) .2318(6) .111(6) Uani ? ? 1.00000 ? ?
C02 .8546(11) .9691(9) .1485(7) .142(8) Uani ? ? 1.00000 ? ?
H1a .17896 .69503 .45964 .09400 Uiso ? ? 1.00000 ? ?
H1b .15697 .75722 .37142 .09400 Uiso ? ? 1.00000 ? ?
H1c .21491 .80799 .46464 .09400 Uiso ? ? 1.00000 ? ?
H2a .54809 .73981 .26951 .05300 Uiso ? ? 1.00000 ? ?
H2b .61390 .64308 .31577 .05300 Uiso ? ? 1.00000 ? ?
H24 .58734 .60152 .48449 .07600 Uiso ? ? 1.00000 ? ?
H25 .39897 .62324 .53823 .08200 Uiso ? ? 1.00000 ? ?
H3a .56246 .89181 .24988 .04900 Uiso ? ? 1.00000 ? ?
H3b .64610 .98676 .27202 .04900 Uiso ? ? 1.00000 ? ?
H33 .79564 .64959 .44244 .05600 Uiso ? ? 1.00000 ? ?
H34 .97597 .73456 .52180 .05500 Uiso ? ? 1.00000 ? ?
H35 .99019 .90791 .50162 .06000 Uiso ? ? 1.00000 ? ?
H36 .82560 .99453 .40052 .05700 Uiso ? ? 1.00000 ? ?
H4a .16430 1.00985 .30666 .11100 Uiso ? ? 1.00000 ? ?
H4b .20077 .98383 .40889 .11100 Uiso ? ? 1.00000 ? ?
H4c .19587 1.09486 .37758 .11100 Uiso ? ? 1.00000 ? ?
H44 .42435 1.15308 .44165 .06600 Uiso ? ? 1.00000 ? ?
H45 .62051 1.10539 .40810 .06200 Uiso ? ? 1.00000 ? ?
H01a .96436 .84629 .28561 .16100 Uiso ? ? 1.00000 ? ?
H01b .99089 .79766 .20166 .16100 Uiso ? ? 1.00000 ? ?
H01c .89808 .74687 .24633 .16100 Uiso ? ? 1.00000 ? ?
H02a .78093 .99297 .10107 .18300 Uiso ? ? 1.00000 ? ?
H02b .91952 .96306 .11794 .18300 Uiso ? ? 1.00000 ? ?
H02c .87358 1.01332 .19603 .18300 Uiso ? ? 1.00000 ? ?

loop_
_atom_site_aniso_label
_atom_site_aniso_U_11
_atom_site_aniso_U_22
_atom_site_aniso_U_33
_atom_site_aniso_U_12
_atom_site_aniso_U_13
_atom_site_aniso_U_23
Pd .0272(2) .0332(2) .0296(2) .00306(16) .00384(14) -.00170(16)
Br1 .0536(4) .0515(4) .0597(4) -.0011(3) .0010(3) -.0113(3)
Br2 .0704(4) .0510(4) .0500(4) .0105(3) .0082(3) .0107(3)
C1 .051(4) .077(5) .059(4) -.001(3) .021(3) .001(3)
C2 .040(3) .031(3) .049(3) .002(2) -.000(3) -.005(2)
N21 .042(3) .057(3) .038(2) -.008(2) .001(2) .007(2)
C22 .034(3) .038(3) .035(3) -.007(2) .001(2) -.003(2)
N23 .031(2) .036(2) .046(3) -.0034(19) -.002(2) .008(2)
C24 .044(3) .059(4) .065(4) -.009(3) -.007(3) .024(3)
C25 .061(4) .076(5) .051(4) -.021(4) -.009(3) .027(3)
C3 .036(3) .038(3) .042(3) -.001(2) .010(2) .002(2)
C31 .031(3) .036(3) .036(3) .004(2) .007(2) -.004(2)
C32 .027(3) .036(3) .039(3) .002(2) .006(2) -.005(2)
C33 .041(3) .033(3) .051(3) .001(2) .007(3) -.000(2)
C34 .034(3) .049(3) .042(3) .003(2) -.001(2) .000(2)
C35 .033(3) .048(3) .053(3) -.006(2) .002(3) -.009(3)
C36 .040(3) .031(3) .055(3) -.002(2) .008(3) -.003(2)
C4 .061(4) .073(5) .098(5) .005(4) .038(4) -.021(4)
N41 .032(2) .032(2) .038(2) -.0009(18) .0045(18) -.0027(18)
C42 .040(3) .034(3) .030(2) .005(2) .008(2) .001(2)
N43 .047(3) .042(3) .047(3) .006(2) .015(2) -.007(2)
C44 .064(4) .040(3) .050(3) -.000(3) .015(3) -.013(3)
C45 .052(4) .035(3) .052(3) -.006(3) .000(3) -.008(3)
O0 .070(4) .206(8) .073(4) -.005(4) -.002(3) -.018(4)
C0 .063(5) .126(7) .053(4) .014(5) .015(4) -.019(4)
C01 .070(5) .180(10) .083(6) .044(6) .022(5) .006(6)
C02 .167(10) .144(10) .111(8) .027(8) .033(7) -.015(7)

loop_
_atom_type_symbol
_atom_type_description
_atom_type_oxidation_number
_atom_type_number_in_cell
_atom_type_scat_dispersion_real
_atom_type_scat_dispersion_imag
_atom_type_scat_source
C ? 0 76 .002 .002 'Int Tables Vol IV Tables 2.2B and 2.3.1'
H ? 0 96 0 0 'Int Tables Vol IV Tables 2.2B and 2.3.1'
Br ? 0 8 -.374 2.456 'Int Tables Vol IV Tables 2.2B and 2.3.1'
N ? 0 16 .004 .003 'Int Tables Vol IV Tables 2.2B and 2.3.1'
O ? 0 4 .008 .006 'Int Tables Vol IV Tables 2.2B and 2.3.1'
Pd ? 0 4 -1.177 1.007 'Int Tables Vol IV Tables 2.2B and 2.3.1'

loop_
_diffrn_attenuator_code
_diffrn_attenuator_scale
? ?

loop_
_geom_angle_atom_site_label_1
_geom_angle_atom_site_label_2
_geom_angle_atom_site_label_3
_geom_angle_site_symmetry_1
_geom_angle_site_symmetry_2
_geom_angle_site_symmetry_3
_geom_angle
_geom_angle_publ_flag
Br1 Pd Br2 . . . 93.65(3) ?
Br1 Pd C22 . . . 87.54(14) ?
Br1 Pd C42 . . . 176.70(14) ?
Br2 Pd C22 . . . 178.78(14) ?
Br2 Pd C42 . . . 89.08(13) ?
C22 Pd C42 . . . 89.71(18) ?
N21 C1 H1a . . . 110.9(5) ?
N21 C1 H1b . . . 110.6(6) ?
N21 C1 H1c . . . 110.3(5) ?
H1a C1 H1b . . . 108.8(6) ?
H1a C1 H1c . . . 107.9(7) ?
H1b C1 H1c . . . 108.2(6) ?
N23 C2 C32 . . . 112.1(4) ?
N23 C2 H2a . . . 109.8(4) ?
N23 C2 H2b . . . 110.9(5) ?
C32 C2 H2a . . . 108.2(5) ?
C32 C2 H2b . . . 108.8(4) ?
H2a C2 H2b . . . 106.8(5) ?
C1 N21 C22 . . . 126.3(4) ?
C1 N21 C25 . . . 123.5(5) ?
C22 N21 C25 . . . 110.0(5) ?
Pd C22 N21 . . . 126.7(4) ?
Pd C22 N23 . . . 127.0(4) ?
N21 C22 N23 . . . 106.3(4) ?
C2 N23 C22 . . . 126.4(4) ?
C2 N23 C24 . . . 123.1(4) ?
C22 N23 C24 . . . 110.4(5) ?
N23 C24 C25 . . . 106.5(5) ?
N23 C24 H24 . . . 127.9(7) ?
C25 C24 H24 . . . 125.6(7) ?
N21 C25 C24 . . . 106.7(6) ?
N21 C25 H25 . . . 126.6(7) ?
C24 C25 H25 . . . 126.6(6) ?
C31 C3 N41 . . . 114.4(4) ?
C31 C3 H3a . . . 108.9(4) ?
C31 C3 H3b . . . 108.2(4) ?
N41 C3 H3a . . . 109.0(4) ?
N41 C3 H3b . . . 109.0(4) ?
H3a C3 H3b . . . 107.1(5) ?
C3 C31 C32 . . . 122.7(4) ?
C3 C31 C36 . . . 118.7(4) ?
C32 C31 C36 . . . 118.5(4) ?
C2 C32 C31 . . . 123.5(4) ?
C2 C32 C33 . . . 118.3(4) ?
C31 C32 C33 . . . 118.2(4) ?
C32 C33 C34 . . . 122.8(5) ?
C32 C33 H33 . . . 118.6(5) ?
C34 C33 H33 . . . 118.6(5) ?
C33 C34 C35 . . . 117.8(4) ?
C33 C34 H34 . . . 121.0(5) ?
C35 C34 H34 . . . 121.2(5) ?
C34 C35 C36 . . . 120.2(4) ?
C34 C35 H35 . . . 118.2(5) ?
C36 C35 H35 . . . 121.5(5) ?
C31 C36 C35 . . . 122.4(5) ?
C31 C36 H36 . . . 118.9(4) ?
C35 C36 H36 . . . 118.7(5) ?
N43 C4 H4a . . . 111.7(7) ?
N43 C4 H4b . . . 114.0(6) ?
N43 C4 H4c . . . 111.4(6) ?
H4a C4 H4b . . . 106.8(6) ?
H4a C4 H4c . . . 104.5(6) ?
H4b C4 H4c . . . 107.9(8) ?
C3 N41 C42 . . . 125.6(4) ?
C3 N41 C45 . . . 124.3(4) ?
C42 N41 C45 . . . 109.6(4) ?
Pd C42 N41 . . . 128.1(4) ?
Pd C42 N43 . . . 126.1(4) ?
N41 C42 N43 . . . 105.8(4) ?
C4 N43 C42 . . . 125.4(5) ?
C4 N43 C44 . . . 124.7(5) ?
C42 N43 C44 . . . 109.8(5) ?
N43 C44 C45 . . . 107.3(5) ?
N43 C44 H44 . . . 126.2(6) ?
C45 C44 H44 . . . 126.5(6) ?
N41 C45 C44 . . . 107.5(5) ?
N41 C45 H45 . . . 126.1(6) ?
C44 C45 H45 . . . 126.3(6) ?
O0 C0 C01 . . . 122.2(9) ?
O0 C0 C02 . . . 122.3(8) ?
C01 C0 C02 . . . 115.5(8) ?
C0 C01 H01a . . . 111.5(9) ?
C0 C01 H01b . . . 110.2(8) ?
C0 C01 H01c . . . 109.2(8) ?
H01a C01 H01b . . . 108.2(8) ?
H01a C01 H01c . . . 109.6(9) ?
H01b C01 H01c . . . 108.1(9) ?
C0 C02 H02a . . . 106.4(10) ?
C0 C02 H02b . . . 107.2(10) ?
C0 C02 H02c . . . 114.3(10) ?
H02a C02 H02b . . . 104.4(10) ?
H02a C02 H02c . . . 110.0(12) ?
H02b C02 H02c . . . 113.9(12) ?

loop_
_geom_bond_atom_site_label_1
_geom_bond_atom_site_label_2
_geom_bond_site_symmetry_1
_geom_bond_site_symmetry_2
_geom_bond_distance
_geom_bond_publ_flag
Pd Br1 . . 2.4645(8) ?
Pd Br2 . . 2.4688(7) ?
Pd C22 . . 1.982(5) ?
Pd C42 . . 1.989(4) ?
C1 N21 . . 1.455(8) ?
C1 H1a . . .955(7) ?
C1 H1b . . .953(5) ?
C1 H1c . . .964(7) ?
C2 N23 . . 1.454(8) ?
C2 C32 . . 1.514(6) ?
C2 H2a . . .976(5) ?
C2 H2b . . .957(5) ?
N21 C22 . . 1.335(7) ?
N21 C25 . . 1.384(7) ?
C22 N23 . . 1.339(6) ?
N23 C24 . . 1.376(8) ?
C24 C25 . . 1.350(10) ?
C24 H24 . . .967(6) ?
C25 H25 . . .978(7) ?
C3 C31 . . 1.524(6) ?
C3 N41 . . 1.457(7) ?
C3 H3a . . .963(5) ?
C3 H3b . . .965(5) ?
C31 C32 . . 1.407(7) ?
C31 C36 . . 1.374(7) ?
C32 C33 . . 1.389(6) ?
C33 C34 . . 1.381(7) ?
C33 H33 . . .961(5) ?
C34 C35 . . 1.385(8) ?
C34 H34 . . .956(5) ?
C35 C36 . . 1.372(7) ?
C35 H35 . . .968(5) ?
C36 H36 . . .977(5) ?
C4 N43 . . 1.435(9) ?
C4 H4a . . .983(6) ?
C4 H4b . . .948(8) ?
C4 H4c . . .968(7) ?
N41 C42 . . 1.348(6) ?
N41 C45 . . 1.377(7) ?
C42 N43 . . 1.343(7) ?
N43 C44 . . 1.379(7) ?
C44 C45 . . 1.323(9) ?
C44 H44 . . .976(6) ?
C45 H45 . . .975(5) ?
O0 C0 . . 1.194(10) ?
C0 C01 . . 1.447(11) ?
C0 C02 . . 1.494(16) ?
C01 H01a . . .945(8) ?
C01 H01b . . .969(10) ?
C01 H01c . . .954(10) ?
C02 H02a . . .985(10) ?
C02 H02b . . .977(13) ?
C02 H02c . . .916(11) ?

loop_
_geom_contact_atom_site_label_1
_geom_contact_atom_site_label_2
_geom_contact_distance
_geom_contact_site_symmetry_1
_geom_contact_site_symmetry_2
_geom_contact_publ_flag
Pd C1 3.408(7) . . ?
Pd C2 3.419(5) . . ?
Pd N21 2.979(5) . . ?
Pd N23 2.985(4) . . ?
Pd C3 3.448(5) . . ?
Pd C4 3.374(8) . . ?
Pd N41 3.014(4) . . ?
Pd N43 2.983(4) . . ?
Pd H1b 3.0057(6) . . ?
Pd H2a 2.8997(7) . . ?
Pd H3a 2.9359(8) . . ?
Pd H4a 3.0640(6) . . ?
Br1 Br2 3.5978(11) . . ?
Br1 C22 3.096(4) . . ?
Br1 H1b 3.2897(9) . . ?
Br1 H3b 3.1292(8) . '2 645' ?
Br1 H34 3.1415(7) . '4 464' ?
Br1 H36 2.8097(8) . '2 645' ?
Br1 H45 2.9096(9) . '2 645' ?
Br1 H01b 2.8936(9) . '1 455' ?
Br1 H02c 3.2670(8) . '2 645' ?
Br2 C42 3.145(4) . . ?
Br2 H1a 3.1455(8) . '4 564' ?
Br2 H2b 3.1644(8) . '2 655' ?
Br2 H25 2.9114(9) . '4 564' ?
Br2 H33 2.8652(8) . '2 655' ?
Br2 H4a 3.1091(9) . . ?
C1 C22 2.490(9) . . ?
C1 C25 2.501(9) . . ?
C2 C22 2.493(8) . . ?
C2 C24 2.489(9) . . ?
C2 C31 2.574(7) . . ?
C2 C33 2.494(7) . . ?
C2 H3a 2.699(5) . . ?
C2 H33 2.614(5) . . ?
N21 N23 2.140(7) . . ?
N21 C24 2.194(8) . . ?
N21 H1a 2.005(5) . . ?
N21 H1b 2.001(4) . . ?
N21 H1c 2.005(5) . . ?
N21 H25 2.119(4) . . ?
C22 C24 2.230(7) . . ?
C22 C25 2.228(8) . . ?
C22 C42 2.801(7) . . ?
C22 H1b 2.633(5) . . ?
C22 H2a 2.595(6) . . ?
N23 C25 2.185(9) . . ?
N23 C32 2.463(7) . . ?
N23 H2a 2.007(5) . . ?
N23 H2b 2.006(5) . . ?
N23 H24 2.113(4) . . ?
C24 H2b 2.692(7) . . ?
C24 H25 2.087(7) . . ?
C25 H1a 2.610(7) . . ?
C25 H24 2.068(7) . . ?
C3 C32 2.573(7) . . ?
C3 C36 2.495(6) . . ?
C3 C42 2.495(8) . . ?
C3 C45 2.506(8) . . ?
C3 H2a 2.685(5) . . ?
C3 H36 2.624(4) . . ?
C31 C33 2.400(7) . . ?
C31 C34 2.805(6) . . ?
C31 C35 2.406(6) . . ?
C31 N41 2.505(6) . . ?
C31 H2a 2.662(4) . . ?
C31 H3a 2.050(4) . . ?
C31 H3b 2.042(5) . . ?
C31 H36 2.036(5) . . ?
C32 C34 2.433(6) . . ?
C32 C35 2.782(7) . . ?
C32 C36 2.391(7) . . ?
C32 H2a 2.042(4) . . ?
C32 H2b 2.035(5) . . ?
C32 H3a 2.660(4) . . ?
C32 H33 2.033(5) . . ?
C33 C35 2.369(7) . . ?
C33 C36 2.720(7) . . ?
C33 H2b 2.574(5) . . ?
C33 H34 2.044(5) . . ?
C34 C36 2.390(7) . . ?
C34 H33 2.025(5) . . ?
C34 H35 2.031(5) . . ?
C35 H34 2.050(5) . . ?
C35 H36 2.031(5) . . ?
C36 H3b 2.570(5) . . ?
C36 H35 2.052(5) . . ?
C4 C42 2.469(9) . . ?
C4 C44 2.493(9) . . ?
N41 N43 2.147(6) . . ?
N41 C44 2.178(8) . . ?
N41 H3a 1.991(4) . . ?
N41 H3b 1.992(5) . . ?
N41 H45 2.105(4) . . ?
C42 C44 2.227(7) . . ?
C42 C45 2.227(7) . . ?
C42 H3a 2.571(5) . . ?
C42 H4a 2.670(5) . . ?
N43 C45 2.176(7) . . ?
N43 H4a 2.017(4) . . ?
N43 H4b 2.016(5) . . ?
N43 H4c 2.003(5) . . ?
N43 H44 2.108(4) . . ?
C44 H4c 2.609(6) . . ?
C44 H45 2.056(7) . . ?
C45 H3b 2.660(6) . . ?
C45 H44 2.059(6) . . ?
O0 C01 2.315(10) . . ?
O0 C02 2.359(14) . . ?
O0 H24 2.698(5) . '4 564' ?
O0 H01c 2.399(6) . . ?
O0 H02a 2.420(7) . . ?
C0 H01a 1.998(7) . . ?
C0 H01b 2.000(9) . . ?
C0 H01c 1.978(9) . . ?
C0 H02a 2.009(9) . . ?
C0 H02b 2.012(9) . . ?
C0 H02c 2.049(10) . . ?
C01 C02 2.487(15) . . ?
C01 H02b 2.672(9) . . ?
C02 H01a 2.677(11) . . ?
H1a H1b 1.5513(2) . . ?
H1a H1c 1.5516(3) . . ?
H1b H1c 1.5530(2) . . ?
H2a H2b 1.5514(3) . . ?
H2a H3a 2.0573(4) . . ?
H2b H33 2.3864(4) . . ?
H3a H3b 1.5513(3) . . ?
H3b H36 2.3881(4) . . ?
H33 H34 2.3329(4) . . ?
H34 H35 2.3380(5) . . ?
H35 H36 2.3482(3) . . ?
H4a H4b 1.5513(3) . . ?
H4a H4c 1.5426(2) . . ?
H4b H4c 1.5498(3) . . ?
H01a H01b 1.5513(2) . . ?
H01a H01c 1.5523(3) . . ?
H01b H01c 1.5571(2) . . ?
H02a H02b 1.5513(4) . . ?
H02a H02c 1.5578(2) . . ?
H02b H02c 1.5876(2) . . ?

loop_
_geom_hbond_atom_site_label_D
_geom_hbond_atom_site_label_H
_geom_hbond_atom_site_label_A
_geom_hbond_site_symmetry_D
_geom_hbond_site_symmetry_H
_geom_hbond_site_symmetry_A
_geom_hbond_distance_DH
_geom_hbond_distance_HA
_geom_hbond_distance_DA
_geom_hbond_angle_DHA
_geom_hbond_publ_flag
? ? ? ? ? ? ? ? ? ? ?

loop_
_geom_torsion_atom_site_label_1
_geom_torsion_atom_site_label_2
_geom_torsion_atom_site_label_3
_geom_torsion_atom_site_label_4
_geom_torsion_site_symmetry_1
_geom_torsion_site_symmetry_2
_geom_torsion_site_symmetry_3
_geom_torsion_site_symmetry_4
_geom_torsion
_geom_torsion_publ_flag
? ? ? ? ? ? ? ? ? ?
